data_4337122
loop_
_publ_author_name
'Naglav, Dominik'
'Bl\"aser, Dieter'
'W\"olper, Christoph'
'Schulz, Stephan'

_publ_contact_author
;
         Prof. Dr. Schulz, Stephan
         Fachbereich Chemie der
         Universit\"at Duisburg-Essen
         Campus Essen, Universit\"atsstr. 7
         D-45141 Essen, Germany
;
_publ_section_title
;
 Synthesis and Characterization of Heteroleptic 1-Tris(pyrazolyl)borate
 Beryllium Complexes.
;
_journal_issue 2
_journal_name_full 'Inorganic chemistry'
_journal_page_first 1241
_journal_page_last 1249
_journal_paper_doi 10.1021/ic402895h
_journal_volume 53
_journal_year 2014
_chemical_formula_moiety 'C9 H10 B Be I N6'
_chemical_formula_sum 'C9 H10 B Be I N6'
_chemical_formula_weight 348.95
_chemical_name_systematic
;
 ?
;
_space_group_crystal_system orthorhombic
_space_group_IT_number 61
_space_group_name_Hall '-P 2ac 2ab'
_space_group_name_H-M_alt 'P b c a'
_symmetry_space_group_name_Hall '-P 2ac 2ab'
_symmetry_space_group_name_H-M 'P b c a'
_atom_sites_solution_hydrogens mixed
_atom_sites_solution_primary direct
_atom_sites_solution_secondary difmap
_audit_creation_method SHELXL-2013
_cell_angle_alpha 90
_cell_angle_beta 90
_cell_angle_gamma 90
_cell_formula_units_Z 8
_cell_length_a 12.7981(11)
_cell_length_b 14.2608(13)
_cell_length_c 14.5214(13)
_cell_measurement_reflns_used 26633
_cell_measurement_temperature 180(1)
_cell_measurement_theta_max 32.67
_cell_measurement_theta_min 2.56
_cell_volume 2650.3(4)
_computing_cell_refinement 'BRUKER D8 KAPPA APEX 2 Vers. 3.0-2009'
_computing_data_collection 'BRUKER D8 KAPPA APEX 2 Vers. 3.0-2009'
_computing_data_reduction 'BRUKER D8 KAPPA APEX 2 Vers. 3.0-2009'
_computing_molecular_graphics 'BRUKER AXS SHELXTL Vers. 2008/4'
_computing_publication_material 'SHELXL-2013 (Sheldrick, 2013/4)'
_computing_structure_refinement 'SHELXL-2013 (Sheldrick, 2013/4)'
_computing_structure_solution 'BRUKER D8 KAPPA APEX 2 Vers. 3.0-2009'
_diffrn_ambient_temperature 180(1)
_diffrn_detector_area_resol_mean 512
_diffrn_measured_fraction_theta_full 0.995
_diffrn_measured_fraction_theta_max 0.987
_diffrn_measurement_device_type
; 
 Bruker D8 KAPPA series II with APEX II area detector system
;
_diffrn_measurement_method
;
 Data collection strategy APEX 2/COSMO
;
_diffrn_radiation_monochromator 'Triumph Goebel mirror'
_diffrn_radiation_type MoK\a
_diffrn_radiation_wavelength 0.71073
_diffrn_reflns_av_R_equivalents 0.0320
_diffrn_reflns_av_unetI/netI 0.0142
_diffrn_reflns_Laue_measured_fraction_full 0.995
_diffrn_reflns_Laue_measured_fraction_max 0.987
_diffrn_reflns_limit_h_max 17
_diffrn_reflns_limit_h_min -19
_diffrn_reflns_limit_k_max 21
_diffrn_reflns_limit_k_min -21
_diffrn_reflns_limit_l_max 20
_diffrn_reflns_limit_l_min -21
_diffrn_reflns_number 48086
_diffrn_reflns_point_group_measured_fraction_full 0.995
_diffrn_reflns_point_group_measured_fraction_max 0.987
_diffrn_reflns_theta_full 25.242
_diffrn_reflns_theta_max 32.721
_diffrn_reflns_theta_min 2.557
_diffrn_source 'sealed X-RAY tube'
_exptl_absorpt_coefficient_mu 2.405
_exptl_absorpt_correction_T_max 0.75
_exptl_absorpt_correction_T_min 0.51
_exptl_absorpt_correction_type multi-scan
_exptl_absorpt_process_details
; 
 BRUKER AXS SMART APEX 2 Vers. 3.0-2009
 R.H. Blessing, Acta Cryst. (1995) A51 33-38 
;
_exptl_crystal_colour colourless
_exptl_crystal_density_diffrn 1.749
_exptl_crystal_description block
_exptl_crystal_F_000 1344
_exptl_crystal_size_max 0.380
_exptl_crystal_size_mid 0.350
_exptl_crystal_size_min 0.280
_refine_diff_density_max 0.711
_refine_diff_density_min -1.311
_refine_diff_density_rms 0.089
_refine_ls_extinction_method none
_refine_ls_goodness_of_fit_ref 1.060
_refine_ls_hydrogen_treatment constr
_refine_ls_matrix_type full
_refine_ls_number_parameters 163
_refine_ls_number_reflns 4822
_refine_ls_number_restraints 0
_refine_ls_restrained_S_all 1.060
_refine_ls_R_factor_all 0.0313
_refine_ls_R_factor_gt 0.0239
_refine_ls_shift/su_max 0.002
_refine_ls_shift/su_mean 0.000
_refine_ls_structure_factor_coef Fsqd
_refine_ls_weighting_details 'w=1/[\s^2^(Fo^2^)+(0.0274P)^2^+1.6789P] where P=(Fo^2^+2Fc^2^)/3'
_refine_ls_weighting_scheme calc
_refine_ls_wR_factor_gt 0.0585
_refine_ls_wR_factor_ref 0.0630
_reflns_Friedel_coverage 0.000
_reflns_number_gt 4092
_reflns_number_total 4822
_reflns_threshold_expression 'I > 2\s(I)'
_cod_data_source_file ic402895h_si_001.cif
_cod_data_source_block dnp_024m_newlabl
_cod_database_code 4337122
_shelx_space_group_comment
;
The symmetry employed for this shelxl refinement is uniquely defined
by the following loop, which should always be used as a source of
symmetry information in preference to the above space-group names.
They are only intended as comments.
;
_shelx_estimated_absorpt_t_min 0.462
_shelx_estimated_absorpt_t_max 0.552
_shelxl_version_number 2013-4

loop_
_space_group_symop_operation_xyz
'x, y, z'
'-x+1/2, -y, z+1/2'
'-x, y+1/2, -z+1/2'
'x+1/2, -y+1/2, -z'
'-x, -y, -z'
'x-1/2, y, -z-1/2'
'x, -y-1/2, z-1/2'
'-x-1/2, y-1/2, z'

loop_
_atom_site_label
_atom_site_type_symbol
_atom_site_fract_x
_atom_site_fract_y
_atom_site_fract_z
_atom_site_U_iso_or_equiv
_atom_site_adp_type
_atom_site_occupancy
_atom_site_site_symmetry_order
_atom_site_calc_flag
_atom_site_refinement_flags_posn
_atom_site_refinement_flags_adp
I1 I 0.90220(2) 0.03761(2) 0.65538(2) 0.03551(4) Uani 1 1 d . .
Be1 Be 0.81991(14) 0.16014(12) 0.57784(13) 0.0221(3) Uani 1 1 d . .
B1 B 0.72731(14) 0.30696(13) 0.48816(13) 0.0295(3) Uani 1 1 d . .
H1 H 0.6962 0.3646 0.4460 0.035 Uiso 1 1 d R U
C13 C 0.55493(12) 0.27368(14) 0.58277(13) 0.0361(4) Uani 1 1 d . .
H13 H 0.5114 0.3223 0.5599 0.043 Uiso 1 1 d R U
N21 N 0.87841(10) 0.26798(9) 0.58753(8) 0.0234(2) Uani 1 1 d . .
C21 C 0.96268(12) 0.30802(12) 0.62526(11) 0.0295(3) Uani 1 1 d . .
H21 H 1.0128 0.2763 0.6622 0.035 Uiso 1 1 d R U
N22 N 0.82729(10) 0.33676(9) 0.54010(9) 0.0271(2) Uani 1 1 d . .
C22 C 0.96644(15) 0.40288(13) 0.60221(13) 0.0380(4) Uani 1 1 d . .
H22 H 1.0178 0.4474 0.6201 0.046 Uiso 1 1 d R U
N31 N 0.80651(9) 0.14974(9) 0.46018(9) 0.0237(2) Uani 1 1 d . .
C31 C 0.82353(12) 0.08860(12) 0.39223(11) 0.0307(3) Uani 1 1 d . .
H31 H 0.8551 0.0288 0.3996 0.037 Uiso 1 1 d R U
C33 C 0.74878(14) 0.21256(14) 0.33115(11) 0.0373(4) Uani 1 1 d . .
H33 H 0.7187 0.2558 0.2890 0.045 Uiso 1 1 d R U
C23 C 0.87953(15) 0.41797(12) 0.54870(13) 0.0350(3) Uani 1 1 d . .
H23 H 0.8600 0.4761 0.5217 0.042 Uiso 1 1 d R U
N32 N 0.76025(10) 0.22669(10) 0.42236(9) 0.0271(2) Uani 1 1 d . .
C32 C 0.78784(15) 0.12565(15) 0.30935(12) 0.0411(4) Uani 1 1 d . .
H32 H 0.7902 0.0968 0.2504 0.049 Uiso 1 1 d R U
N12 N 0.65531(9) 0.26036(9) 0.56023(10) 0.0272(2) Uani 1 1 d . .
C12 C 0.52555(13) 0.20566(15) 0.64464(12) 0.0388(4) Uani 1 1 d . .
H12 H 0.4590 0.1978 0.6726 0.047 Uiso 1 1 d R U
N11 N 0.69292(9) 0.18447(9) 0.60691(9) 0.0243(2) Uani 1 1 d . .
C11 C 0.61457(12) 0.15060(13) 0.65769(11) 0.0306(3) Uani 1 1 d . .
H11 H 0.6188 0.0971 0.6965 0.037 Uiso 1 1 d R U

loop_
_atom_site_aniso_label
_atom_site_aniso_U_11
_atom_site_aniso_U_22
_atom_site_aniso_U_33
_atom_site_aniso_U_23
_atom_site_aniso_U_13
_atom_site_aniso_U_12
I1 0.03706(7) 0.02824(6) 0.04123(7) 0.00750(4) -0.00831(4) 0.00544(4)
Be1 0.0204(7) 0.0229(7) 0.0229(8) 0.0008(6) 0.0003(6) 0.0012(6)
B1 0.0282(8) 0.0275(7) 0.0329(9) 0.0045(6) -0.0039(6) 0.0052(6)
C13 0.0197(7) 0.0475(9) 0.0412(9) -0.0185(7) -0.0048(6) 0.0079(6)
N21 0.0215(5) 0.0247(5) 0.0240(6) 0.0001(4) -0.0005(4) -0.0004(4)
C21 0.0253(7) 0.0380(8) 0.0254(7) -0.0047(6) 0.0006(5) -0.0068(6)
N22 0.0275(6) 0.0222(5) 0.0318(6) 0.0016(5) 0.0002(5) 0.0004(4)
C22 0.0380(9) 0.0378(8) 0.0382(9) -0.0077(7) 0.0052(7) -0.0143(7)
N31 0.0215(5) 0.0264(5) 0.0233(5) -0.0012(4) 0.0002(4) 0.0003(4)
C31 0.0273(7) 0.0351(7) 0.0296(7) -0.0093(6) 0.0064(6) -0.0065(6)
C33 0.0328(8) 0.0570(11) 0.0221(7) 0.0063(7) -0.0043(6) -0.0071(8)
C23 0.0423(9) 0.0236(7) 0.0390(9) -0.0010(6) 0.0083(7) -0.0052(6)
N32 0.0256(6) 0.0340(6) 0.0217(5) 0.0038(5) -0.0028(4) 0.0014(5)
C32 0.0416(9) 0.0582(11) 0.0234(7) -0.0088(7) 0.0039(7) -0.0128(8)
N12 0.0201(5) 0.0305(6) 0.0311(6) -0.0037(5) -0.0010(5) 0.0056(4)
C12 0.0205(7) 0.0582(11) 0.0377(9) -0.0185(8) 0.0056(6) -0.0039(7)
N11 0.0203(5) 0.0280(5) 0.0244(6) -0.0019(4) 0.0019(4) 0.0009(4)
C11 0.0255(7) 0.0411(9) 0.0253(7) -0.0093(6) 0.0042(5) -0.0084(6)

loop_
_atom_type_symbol
_atom_type_description
_atom_type_scat_dispersion_real
_atom_type_scat_dispersion_imag
_atom_type_scat_source
C C 0.0033 0.0016 'International Tables Vol C Tables 4.2.6.8 and 6.1.1.4'
H H 0.0000 0.0000 'International Tables Vol C Tables 4.2.6.8 and 6.1.1.4'
Be Be 0.0005 0.0002 'International Tables Vol C Tables 4.2.6.8 and 6.1.1.4'
B B 0.0013 0.0007 'International Tables Vol C Tables 4.2.6.8 and 6.1.1.4'
N N 0.0061 0.0033 'International Tables Vol C Tables 4.2.6.8 and 6.1.1.4'
I I -0.4742 1.8119 'International Tables Vol C Tables 4.2.6.8 and 6.1.1.4'

loop_
_geom_angle_atom_site_label_1
_geom_angle_atom_site_label_2
_geom_angle_atom_site_label_3
_geom_angle
N11 Be1 N21 102.24(11)
N11 Be1 N31 99.62(11)
N21 Be1 N31 101.64(11)
N11 Be1 I1 117.46(10)
N21 Be1 I1 115.79(10)
N31 Be1 I1 117.35(10)
N12 B1 N22 106.36(13)
N12 B1 N32 105.20(13)
N22 B1 N32 106.20(12)
N12 C13 C12 108.79(16)
C21 N21 N22 106.64(13)
C21 N21 Be1 140.16(13)
N22 N21 Be1 113.16(11)
N21 C21 C22 110.10(15)
C23 N22 N21 109.51(14)
C23 N22 B1 134.02(14)
N21 N22 B1 116.46(12)
C23 C22 C21 105.05(15)
C31 N31 N32 107.40(13)
C31 N31 Be1 140.61(13)
N32 N31 Be1 111.93(11)
N31 C31 C32 109.75(16)
N32 C33 C32 108.77(16)
N22 C23 C22 108.70(16)
C33 N32 N31 108.85(14)
C33 N32 B1 133.38(15)
N31 N32 B1 117.68(12)
C33 C32 C31 105.23(15)
C13 N12 N11 109.24(14)
C13 N12 B1 132.60(15)
N11 N12 B1 117.86(12)
C13 C12 C11 105.21(14)
C11 N11 N12 107.24(13)
C11 N11 Be1 140.78(14)
N12 N11 Be1 111.87(11)
N11 C11 C12 109.53(16)

loop_
_geom_bond_atom_site_label_1
_geom_bond_atom_site_label_2
_geom_bond_distance
I1 Be1 2.3303(18)
Be1 N11 1.715(2)
Be1 N21 1.716(2)
Be1 N31 1.724(2)
B1 N12 1.545(2)
B1 N22 1.545(2)
B1 N32 1.550(2)
C13 N12 1.339(2)
C13 C12 1.375(3)
N21 C21 1.3376(19)
N21 N22 1.3655(17)
C21 C22 1.394(2)
N22 C23 1.343(2)
C22 C23 1.374(3)
N31 C31 1.3347(19)
N31 N32 1.3625(17)
C31 C32 1.391(3)
C33 N32 1.348(2)
C33 C32 1.374(3)
N12 N11 1.3648(18)
C12 C11 1.397(3)
N11 C11 1.3351(19)
